data_7101402
loop_
_publ_author_name
'Gerhard Erker'
'Gereon Dierker'
'Roland Frohlich'
'Stefan Grimme'
'Gerald Kehr'

_publ_section_title
;
Stereo-Electronic Interaction in Complex Molecules:
Cyclopropyl Conjugation with Lewis Acidic Centres Across Connecting
Carbon Carbon Triple Bonds
;
_journal_issue 37
_journal_name_full 'Chemical Communications'
_journal_paper_doi 10.1039/b607906g
_journal_year 2006
_chemical_formula_sum 'C20 H20 Hf'
_chemical_formula_weight 438.85
_chemical_name_systematic
;
?
;
_space_group_IT_number 33
_symmetry_cell_setting orthorhombic
_symmetry_space_group_name_Hall 'P 2c -2n'
_symmetry_space_group_name_H-M 'P n a 21'
_atom_sites_solution_hydrogens geom
_atom_sites_solution_primary direct
_atom_sites_solution_secondary difmap
_audit_creation_method SHELXL-97
_cell_angle_alpha 90.00
_cell_angle_beta 90.00
_cell_angle_gamma 90.00
_cell_formula_units_Z 4
_cell_length_a 8.815(1)
_cell_length_b 14.432(1)
_cell_length_c 12.700(1)
_cell_measurement_temperature 198(2)
_cell_volume 1615.7(2)
_computing_cell_refinement 'Collect (Nonius B.V., 1998)'
_computing_data_collection 'Collect (Nonius B.V., 1998)'
_computing_data_reduction 'Denzo-SMN (Otwinowski & Minor, 1997)'
_computing_molecular_graphics 'SCHAKAL (Keller, 1997)'
_computing_publication_material 'SHELXL-97 (Sheldrick, 1997)'
_computing_structure_refinement 'SHELXL-97 (Sheldrick, 1997)'
_computing_structure_solution 'SHELXS-97 (Sheldrick, 1990)'
_diffrn_ambient_temperature 198(2)
_diffrn_measured_fraction_theta_full 0.992
_diffrn_measured_fraction_theta_max 0.992
_diffrn_measurement_device_type '\w and \f scans'
_diffrn_radiation_monochromator graphite
_diffrn_radiation_source 'rotating anode Nonius FR591'
_diffrn_radiation_type MoK\a
_diffrn_radiation_wavelength 0.71073
_diffrn_reflns_av_R_equivalents 0.038
_diffrn_reflns_av_sigmaI/netI 0.0228
_diffrn_reflns_limit_h_max 11
_diffrn_reflns_limit_h_min -11
_diffrn_reflns_limit_k_max 18
_diffrn_reflns_limit_k_min -19
_diffrn_reflns_limit_l_max 16
_diffrn_reflns_limit_l_min -16
_diffrn_reflns_number 12698
_diffrn_reflns_theta_full 28.27
_diffrn_reflns_theta_max 28.27
_diffrn_reflns_theta_min 2.14
_exptl_absorpt_coefficient_mu 6.447
_exptl_absorpt_correction_T_max 0.5649
_exptl_absorpt_correction_T_min 0.2479
_exptl_absorpt_correction_type empirical
_exptl_absorpt_process_details 'Denzo (Otwinowski, Borek, Majewski & Minor, 2003)'
_exptl_crystal_colour 'light yellow'
_exptl_crystal_density_diffrn 1.804
_exptl_crystal_density_method 'not measured'
_exptl_crystal_description plate
_exptl_crystal_F_000 848
_exptl_crystal_size_max 0.30
_exptl_crystal_size_mid 0.30
_exptl_crystal_size_min 0.10
_refine_diff_density_max 0.881
_refine_diff_density_min -1.348
_refine_diff_density_rms 0.101
_refine_ls_abs_structure_details 'Flack H D (1983), Acta Cryst. A39, 876-881'
_refine_ls_abs_structure_Flack 0.452(13)
_refine_ls_extinction_method none
_refine_ls_goodness_of_fit_ref 1.026
_refine_ls_hydrogen_treatment riding
_refine_ls_matrix_type full
_refine_ls_number_parameters 191
_refine_ls_number_reflns 3760
_refine_ls_number_restraints 1
_refine_ls_restrained_S_all 1.026
_refine_ls_R_factor_all 0.0235
_refine_ls_R_factor_gt 0.0201
_refine_ls_shift/su_max 0.004
_refine_ls_shift/su_mean 0.000
_refine_ls_structure_factor_coef Fsqd
_refine_ls_weighting_details 'calc w=1/[\s^2^(Fo^2^)+(0.0226P)^2^+2.6454P] where P=(Fo^2^+2Fc^2^)/3'
_refine_ls_weighting_scheme calc
_refine_ls_wR_factor_gt 0.0476
_refine_ls_wR_factor_ref 0.0489
_reflns_number_gt 3475
_reflns_number_total 3760
_reflns_threshold_expression >2sigma(I)
_cod_data_source_file b607906g.txt
_cod_original_sg_symbol_H-M Pna21
_cod_database_code 7101402

loop_
_symmetry_equiv_pos_as_xyz
'x, y, z'
'-x, -y, z+1/2'
'x+1/2, -y+1/2, z'
'-x+1/2, y+1/2, z+1/2'

loop_
_atom_site_label
_atom_site_type_symbol
_atom_site_fract_x
_atom_site_fract_y
_atom_site_fract_z
_atom_site_U_iso_or_equiv
_atom_site_adp_type
_atom_site_occupancy
_atom_site_symmetry_multiplicity
_atom_site_calc_flag
_atom_site_refinement_flags
Hf Hf 0.973690(13) 0.945722(8) 1.00084(3) 0.01703(5) Uani 1 1 d .
C1A C 0.8450(5) 1.0547(3) 1.0795(4) 0.0259(9) Uani 1 1 d .
C2A C 0.7604(5) 1.1122(3) 1.1149(3) 0.0247(8) Uani 1 1 d .
C3A C 0.6500(6) 1.1786(3) 1.1522(4) 0.0303(12) Uani 1 1 d .
H3A H 0.6924 1.2373 1.1819 0.036 Uiso 1 1 calc R
C4A C 0.5014(5) 1.1874(4) 1.0963(5) 0.0398(13) Uani 1 1 d .
H4A1 H 0.4565 1.2500 1.0902 0.048 Uiso 1 1 calc R
H4A2 H 0.4831 1.1463 1.0352 0.048 Uiso 1 1 calc R
C5A C 0.5062(8) 1.1440(6) 1.2029(6) 0.0328(15) Uani 1 1 d .
H5A1 H 0.4911 1.0762 1.2077 0.039 Uiso 1 1 calc R
H5A2 H 0.4645 1.1799 1.2627 0.039 Uiso 1 1 calc R
C6A C 0.8747(6) 0.8057(3) 0.9088(4) 0.0369(11) Uani 1 1 d .
H6A H 0.9284 0.7492 0.9177 0.044 Uiso 1 1 calc R
C7A C 0.7532(6) 0.8377(4) 0.9716(4) 0.0402(13) Uani 1 1 d .
H7A H 0.7098 0.8061 1.0299 0.048 Uiso 1 1 calc R
C8A C 0.7085(6) 0.9236(4) 0.9326(5) 0.0423(13) Uani 1 1 d .
H8A H 0.6288 0.9608 0.9599 0.051 Uiso 1 1 calc R
C9A C 0.8007(7) 0.9458(3) 0.8466(4) 0.0370(12) Uani 1 1 d .
H9A H 0.7956 1.0011 0.8061 0.044 Uiso 1 1 calc R
C10A C 0.9016(6) 0.8726(3) 0.8307(3) 0.0347(11) Uani 1 1 d .
H10A H 0.9756 0.8686 0.7765 0.042 Uiso 1 1 calc R
C1B C 1.0063(6) 0.8492(3) 1.1300(4) 0.0320(10) Uani 1 1 d .
C2B C 1.0137(6) 0.7948(4) 1.2022(4) 0.0365(11) Uani 1 1 d .
C3B C 1.0188(7) 0.7279(5) 1.2863(5) 0.0491(15) Uani 1 1 d .
H3B H 1.0761 0.7473 1.3506 0.059 Uiso 1 1 calc R
C4B C 0.8822(9) 0.6656(5) 1.3056(5) 0.052(2) Uani 1 1 d .
H4B1 H 0.8568 0.6498 1.3794 0.063 Uiso 1 1 calc R
H4B2 H 0.7940 0.6721 1.2579 0.063 Uiso 1 1 calc R
C5B C 1.0239(11) 0.6278(7) 1.2614(9) 0.072(3) Uani 1 1 d .
H5B1 H 1.0236 0.6098 1.1862 0.086 Uiso 1 1 calc R
H5B2 H 1.0863 0.5876 1.3074 0.086 Uiso 1 1 calc R
C6B C 1.2060(8) 1.0314(7) 1.0524(5) 0.066(2) Uani 1 1 d .
H6B H 1.2118 1.0542 1.1225 0.080 Uiso 1 1 calc R
C7B C 1.2546(6) 0.9471(5) 1.0189(6) 0.052(3) Uani 1 1 d .
H7B H 1.3022 0.9013 1.0612 0.063 Uiso 1 1 calc R
C8B C 1.2225(7) 0.9393(4) 0.9111(5) 0.0384(12) Uani 1 1 d .
H8B H 1.2431 0.8871 0.8679 0.046 Uiso 1 1 calc R
C9B C 1.1546(6) 1.0222(4) 0.8782(4) 0.0342(10) Uani 1 1 d .
H9B H 1.1214 1.0362 0.8089 0.041 Uiso 1 1 calc R
C10B C 1.1446(7) 1.0797(4) 0.9642(5) 0.0459(17) Uani 1 1 d .
H10B H 1.1040 1.1407 0.9648 0.055 Uiso 1 1 calc R

loop_
_atom_site_aniso_label
_atom_site_aniso_U_11
_atom_site_aniso_U_22
_atom_site_aniso_U_33
_atom_site_aniso_U_23
_atom_site_aniso_U_13
_atom_site_aniso_U_12
Hf 0.01770(7) 0.01767(7) 0.01573(7) -0.00160(16) 0.0001(3) 0.00101(4)
C1A 0.023(2) 0.025(2) 0.030(2) -0.0044(16) 0.0008(18) -0.0005(16)
C2A 0.022(2) 0.025(2) 0.027(2) -0.0038(16) 0.0040(16) -0.0060(17)
C3A 0.025(3) 0.021(2) 0.045(3) -0.010(2) 0.008(2) -0.0057(18)
C4A 0.029(3) 0.042(3) 0.048(3) 0.009(2) 0.008(2) 0.013(2)
C5A 0.021(3) 0.042(3) 0.036(3) -0.009(3) 0.010(2) -0.005(2)
C6A 0.045(3) 0.028(2) 0.037(3) -0.0097(19) 0.000(2) -0.002(2)
C7A 0.034(2) 0.049(3) 0.038(3) -0.010(2) 0.0000(17) -0.020(2)
C8A 0.027(3) 0.046(3) 0.054(3) -0.022(3) -0.011(2) 0.002(2)
C9A 0.046(3) 0.035(3) 0.029(2) -0.0025(19) -0.014(2) -0.001(2)
C10A 0.044(3) 0.040(3) 0.020(2) -0.0085(18) -0.0014(19) -0.006(2)
C1B 0.041(3) 0.025(2) 0.030(2) 0.0067(19) -0.0045(19) 0.0026(19)
C2B 0.042(3) 0.035(3) 0.033(3) 0.007(2) -0.003(2) 0.000(2)
C3B 0.053(3) 0.052(4) 0.042(3) 0.022(3) -0.017(2) -0.020(3)
C4B 0.057(5) 0.060(4) 0.039(4) 0.023(3) -0.013(3) -0.021(4)
C5B 0.051(5) 0.053(5) 0.112(9) 0.048(6) -0.024(5) -0.006(4)
C6B 0.041(4) 0.128(7) 0.030(3) -0.028(4) 0.010(3) -0.052(4)
C7B 0.021(2) 0.084(4) 0.052(8) 0.031(4) -0.003(3) -0.002(2)
C8B 0.035(3) 0.041(3) 0.039(3) -0.004(2) 0.011(2) 0.002(2)
C9B 0.028(3) 0.045(3) 0.029(2) 0.009(2) 0.0052(19) -0.004(2)
C10B 0.036(3) 0.032(3) 0.069(4) -0.007(2) 0.019(3) -0.014(2)

loop_
_atom_type_symbol
_atom_type_description
_atom_type_scat_dispersion_real
_atom_type_scat_dispersion_imag
_atom_type_scat_source
C C 0.0033 0.0016 'International Tables Vol C Tables 4.2.6.8 and 6.1.1.4'
H H 0.0000 0.0000 'International Tables Vol C Tables 4.2.6.8 and 6.1.1.4'
Hf Hf -0.5830 6.1852 'International Tables Vol C Tables 4.2.6.8 and 6.1.1.4'

loop_
_geom_angle_atom_site_label_1
_geom_angle_atom_site_label_2
_geom_angle_atom_site_label_3
_geom_angle
C1B Hf C1A 100.68(19)
C1B Hf C8B 101.95(19)
C1A Hf C8B 134.34(17)
C1B Hf C6B 90.6(3)
C1A Hf C6B 87.1(3)
C8B Hf C6B 53.7(2)
C1B Hf C9A 132.68(18)
C1A Hf C9A 92.40(18)
C8B Hf C9A 100.4(2)
C6B Hf C9A 135.7(2)
C1B Hf C7B 78.7(2)
C1A Hf C7B 118.0(2)
C8B Hf C7B 32.9(2)
C6B Hf C7B 31.7(2)
C9A Hf C7B 133.2(2)
C1B Hf C9B 132.29(18)
C1A Hf C9B 107.47(17)
C8B Hf C9B 32.80(17)
C6B Hf C9B 54.2(2)
C9A Hf C9B 84.23(18)
C7B Hf C9B 54.2(2)
C1B Hf C10A 114.69(18)
C1A Hf C10A 124.83(18)
C8B Hf C10A 79.07(19)
C6B Hf C10A 130.70(19)
C9A Hf C10A 32.62(17)
C7B Hf C10A 109.8(2)
C9B Hf C10A 78.96(17)
C1B Hf C6A 83.16(18)
C1A Hf C6A 128.12(18)
C8B Hf C6A 93.67(18)
C6B Hf C6A 144.8(2)
C9A Hf C6A 54.20(17)
C7B Hf C6A 113.5(2)
C9B Hf C6A 106.89(18)
C10A Hf C6A 32.73(16)
C1B Hf C10B 123.9(2)
C1A Hf C10B 80.82(18)
C8B Hf C10B 53.67(18)
C6B Hf C10B 33.3(2)
C9A Hf C10B 102.9(2)
C7B Hf C10B 53.8(2)
C9B Hf C10B 32.03(18)
C10A Hf C10B 108.75(19)
C6A Hf C10B 138.79(19)
C1B Hf C8A 107.6(2)
C1A Hf C8A 76.48(17)
C8B Hf C8A 131.4(2)
C6B Hf C8A 157.3(3)
C9A Hf C8A 32.5(2)
C7B Hf C8A 163.5(2)
C9B Hf C8A 115.92(19)
C10A Hf C8A 53.77(18)
C6A Hf C8A 53.79(17)
C10B Hf C8A 126.6(2)
C1B Hf C7A 79.42(18)
C1A Hf C7A 96.48(17)
C8B Hf C7A 126.36(18)
C6B Hf C7A 169.9(3)
C9A Hf C7A 53.86(17)
C7B Hf C7A 141.9(2)
C9B Hf C7A 132.61(16)
C10A Hf C7A 53.98(16)
C6A Hf C7A 32.73(16)
C10B Hf C7A 156.6(2)
C8A Hf C7A 32.10(18)
C2A C1A Hf 172.3(4)
C1A C2A C3A 175.7(5)
C2A C3A C4A 119.3(5)
C2A C3A C5A 119.2(5)
C4A C3A C5A 59.6(4)
C5A C4A C3A 60.6(4)
C4A C5A C3A 59.8(4)
C10A C6A C7A 107.6(5)
C10A C6A Hf 73.4(3)
C7A C6A Hf 74.7(3)
C8A C7A C6A 107.7(5)
C8A C7A Hf 73.7(3)
C6A C7A Hf 72.6(3)
C7A C8A C9A 108.5(5)
C7A C8A Hf 74.2(3)
C9A C8A Hf 72.5(3)
C10A C9A C8A 108.0(4)
C10A C9A Hf 73.9(3)
C8A C9A Hf 74.9(3)
C9A C10A C6A 108.1(5)
C9A C10A Hf 73.5(3)
C6A C10A Hf 73.8(3)
C2B C1B Hf 175.5(5)
C1B C2B C3B 178.0(6)
C2B C3B C5B 119.8(7)
C2B C3B C4B 119.3(5)
C5B C3B C4B 58.8(5)
C5B C4B C3B 59.1(6)
C4B C5B C3B 62.1(6)
C7B C6B C10B 108.1(5)
C7B C6B Hf 74.4(3)
C10B C6B Hf 73.9(4)
C6B C7B C8B 108.3(6)
C6B C7B Hf 73.9(4)
C8B C7B Hf 73.1(3)
C9B C8B C7B 107.9(5)
C9B C8B Hf 74.1(3)
C7B C8B Hf 74.1(3)
C10B C9B C8B 107.9(5)
C10B C9B Hf 74.3(3)
C8B C9B Hf 73.1(3)
C9B C10B C6B 107.7(5)
C9B C10B Hf 73.7(3)
C6B C10B Hf 72.8(4)

loop_
_geom_bond_atom_site_label_1
_geom_bond_atom_site_label_2
_geom_bond_distance
Hf C1B 2.170(5)
Hf C1A 2.182(4)
Hf C8B 2.473(5)
Hf C6B 2.480(6)
Hf C9A 2.483(5)
Hf C7B 2.487(6)
Hf C9B 2.487(5)
Hf C10A 2.487(4)
Hf C6A 2.492(5)
Hf C10B 2.495(5)
Hf C8A 2.513(5)
Hf C7A 2.520(5)
C1A C2A 1.203(6)
C2A C3A 1.445(6)
C3A C4A 1.495(8)
C3A C5A 1.507(7)
C4A C5A 1.492(9)
C6A C10A 1.403(7)
C6A C7A 1.412(7)
C7A C8A 1.392(8)
C8A C9A 1.400(8)
C9A C10A 1.396(7)
C1B C2B 1.209(7)
C2B C3B 1.441(8)
C3B C5B 1.479(13)
C3B C4B 1.523(9)
C4B C5B 1.474(12)
C6B C7B 1.358(10)
C6B C10B 1.426(10)
C7B C8B 1.403(9)
C8B C9B 1.400(7)
C9B C10B 1.375(8)

loop_
_geom_torsion_atom_site_label_1
_geom_torsion_atom_site_label_2
_geom_torsion_atom_site_label_3
_geom_torsion_atom_site_label_4
_geom_torsion
C1B Hf C1A C2A -117(3)
C8B Hf C1A C2A 125(3)
C6B Hf C1A C2A 153(3)
C9A Hf C1A C2A 18(3)
C7B Hf C1A C2A 161(3)
C9B Hf C1A C2A 102(3)
C10A Hf C1A C2A 14(3)
C6A Hf C1A C2A -27(3)
C10B Hf C1A C2A 120(3)
C8A Hf C1A C2A -11(3)
C7A Hf C1A C2A -36(3)
Hf C1A C2A C3A 6(9)
C1A C2A C3A C4A -10(7)
C1A C2A C3A C5A 59(7)
C2A C3A C4A C5A 108.6(6)
C2A C3A C5A C4A -108.8(6)
C1B Hf C6A C10A -164.8(4)
C1A Hf C6A C10A 97.0(4)
C8B Hf C6A C10A -63.2(3)
C6B Hf C6A C10A -83.5(5)
C9A Hf C6A C10A 37.0(3)
C7B Hf C6A C10A -90.3(4)
C9B Hf C6A C10A -32.6(4)
C10B Hf C6A C10A -29.0(5)
C8A Hf C6A C10A 77.5(4)
C7A Hf C6A C10A 114.1(5)
C1B Hf C6A C7A 81.1(3)
C1A Hf C6A C7A -17.1(4)
C8B Hf C6A C7A -177.3(3)
C6B Hf C6A C7A 162.4(4)
C9A Hf C6A C7A -77.1(3)
C7B Hf C6A C7A 155.6(3)
C9B Hf C6A C7A -146.7(3)
C10A Hf C6A C7A -114.1(5)
C10B Hf C6A C7A -143.2(4)
C8A Hf C6A C7A -36.6(3)
C10A C6A C7A C8A -0.8(5)
Hf C6A C7A C8A 65.9(3)
C10A C6A C7A Hf -66.6(3)
C1B Hf C7A C8A 151.1(3)
C1A Hf C7A C8A 51.4(3)
C8B Hf C7A C8A -111.8(4)
C6B Hf C7A C8A 161.5(11)
C9A Hf C7A C8A -36.8(3)
C7B Hf C7A C8A -153.0(4)
C9B Hf C7A C8A -69.6(4)
C10A Hf C7A C8A -77.5(3)
C6A Hf C7A C8A -115.1(5)
C10B Hf C7A C8A -30.4(6)
C1B Hf C7A C6A -93.8(3)
C1A Hf C7A C6A 166.5(3)
C8B Hf C7A C6A 3.3(4)
C6B Hf C7A C6A -83.4(12)
C9A Hf C7A C6A 78.3(3)
C7B Hf C7A C6A -37.9(5)
C9B Hf C7A C6A 45.5(4)
C10A Hf C7A C6A 37.6(3)
C10B Hf C7A C6A 84.7(5)
C8A Hf C7A C6A 115.1(5)
C6A C7A C8A C9A -0.2(6)
Hf C7A C8A C9A 64.9(4)
C6A C7A C8A Hf -65.1(3)
C1B Hf C8A C7A -29.9(4)
C1A Hf C8A C7A -127.0(3)
C8B Hf C8A C7A 94.7(4)
C6B Hf C8A C7A -171.7(4)
C9A Hf C8A C7A 115.8(4)
C7B Hf C8A C7A 80.3(8)
C9B Hf C8A C7A 129.9(3)
C10A Hf C8A C7A 78.2(3)
C6A Hf C8A C7A 37.4(3)
C10B Hf C8A C7A 165.5(3)
C1B Hf C8A C9A -145.7(3)
C1A Hf C8A C9A 117.2(3)
C8B Hf C8A C9A -21.1(4)
C6B Hf C8A C9A 72.5(6)
C7B Hf C8A C9A -35.5(8)
C9B Hf C8A C9A 14.1(4)
C10A Hf C8A C9A -37.5(3)
C6A Hf C8A C9A -78.4(3)
C10B Hf C8A C9A 49.7(4)
C7A Hf C8A C9A -115.8(4)
C7A C8A C9A C10A 1.1(6)
Hf C8A C9A C10A 67.1(4)
C7A C8A C9A Hf -66.0(3)
C1B Hf C9A C10A -67.3(4)
C1A Hf C9A C10A -174.2(3)
C8B Hf C9A C10A 49.9(3)
C6B Hf C9A C10A 97.6(4)
C7B Hf C9A C10A 52.7(4)
C9B Hf C9A C10A 78.5(3)
C6A Hf C9A C10A -37.1(3)
C10B Hf C9A C10A 104.7(3)
C8A Hf C9A C10A -114.2(4)
C7A Hf C9A C10A -77.9(3)
C1B Hf C9A C8A 47.0(4)
C1A Hf C9A C8A -59.9(3)
C8B Hf C9A C8A 164.1(3)
C6B Hf C9A C8A -148.2(4)
C7B Hf C9A C8A 166.9(3)
C9B Hf C9A C8A -167.3(3)
C10A Hf C9A C8A 114.2(4)
C6A Hf C9A C8A 77.1(3)
C10B Hf C9A C8A -141.1(3)
C7A Hf C9A C8A 36.3(3)
C8A C9A C10A C6A -1.5(6)
Hf C9A C10A C6A 66.3(3)
C8A C9A C10A Hf -67.8(4)
C7A C6A C10A C9A 1.4(6)
Hf C6A C10A C9A -66.0(3)
C7A C6A C10A Hf 67.4(3)
C1B Hf C10A C9A 131.7(3)
C1A Hf C10A C9A 7.1(4)
C8B Hf C10A C9A -130.0(3)
C6B Hf C10A C9A -114.0(4)
C7B Hf C10A C9A -141.9(3)
C9B Hf C10A C9A -96.6(3)
C6A Hf C10A C9A 115.1(5)
C10B Hf C10A C9A -84.7(4)
C8A Hf C10A C9A 37.4(3)
C7A Hf C10A C9A 77.5(3)
C1B Hf C10A C6A 16.7(4)
C1A Hf C10A C6A -108.0(3)
C8B Hf C10A C6A 114.9(3)
C6B Hf C10A C6A 131.0(4)
C9A Hf C10A C6A -115.1(5)
C7B Hf C10A C6A 103.0(3)
C9B Hf C10A C6A 148.3(3)
C10B Hf C10A C6A 160.3(3)
C8A Hf C10A C6A -77.6(3)
C7A Hf C10A C6A -37.6(3)
C1A Hf C1B C2B 62(6)
C8B Hf C1B C2B -157(6)
C6B Hf C1B C2B 150(6)
C9A Hf C1B C2B -41(6)
C7B Hf C1B C2B 179(100)
C9B Hf C1B C2B -172(6)
C10A Hf C1B C2B -74(6)
C6A Hf C1B C2B -65(6)
C10B Hf C1B C2B 148(6)
C8A Hf C1B C2B -17(6)
C7A Hf C1B C2B -32(6)
Hf C1B C2B C3B 48(23)
C1B C2B C3B C5B 40(19)
C1B C2B C3B C4B -28(19)
C2B C3B C4B C5B 109.0(8)
C2B C3B C5B C4B -108.3(7)
C1B Hf C6B C7B 67.0(4)
C1A Hf C6B C7B 167.7(4)
C8B Hf C6B C7B -37.4(4)
C9A Hf C6B C7B -101.9(5)
C9B Hf C6B C7B -78.3(4)
C10A Hf C6B C7B -57.1(6)
C6A Hf C6B C7B -12.0(7)
C10B Hf C6B C7B -114.6(5)
C8A Hf C6B C7B -149.1(5)
C7A Hf C6B C7B 56.8(12)
C1B Hf C6B C10B -178.4(3)
C1A Hf C6B C10B -77.7(3)
C8B Hf C6B C10B 77.2(3)
C9A Hf C6B C10B 12.7(5)
C7B Hf C6B C10B 114.6(5)
C9B Hf C6B C10B 36.4(3)
C10A Hf C6B C10B 57.5(5)
C6A Hf C6B C10B 102.6(5)
C8A Hf C6B C10B -34.5(7)
C7A Hf C6B C10B 171.4(10)
C10B C6B C7B C8B -1.3(7)
Hf C6B C7B C8B 65.5(4)
C10B C6B C7B Hf -66.8(4)
C1B Hf C7B C6B -110.2(5)
C1A Hf C7B C6B -14.0(5)
C8B Hf C7B C6B 115.5(6)
C9A Hf C7B C6B 110.3(5)
C9B Hf C7B C6B 78.1(4)
C10A Hf C7B C6B 137.4(4)
C6A Hf C7B C6B 172.5(4)
C10B Hf C7B C6B 38.2(4)
C8A Hf C7B C6B 135.7(7)
C7A Hf C7B C6B -166.2(4)
C1B Hf C7B C8B 134.3(4)
C1A Hf C7B C8B -129.5(3)
C6B Hf C7B C8B -115.5(6)
C9A Hf C7B C8B -5.2(5)
C9B Hf C7B C8B -37.4(3)
C10A Hf C7B C8B 22.0(4)
C6A Hf C7B C8B 57.0(4)
C10B Hf C7B C8B -77.3(4)
C8A Hf C7B C8B 20.2(9)
C7A Hf C7B C8B 78.3(4)
C6B C7B C8B C9B 1.0(7)
Hf C7B C8B C9B 67.0(4)
C6B C7B C8B Hf -66.0(4)
C1B Hf C8B C9B -160.3(3)
C1A Hf C8B C9B -42.1(5)
C6B Hf C8B C9B -78.4(4)
C9A Hf C8B C9B 61.7(4)
C7B Hf C8B C9B -114.5(5)
C10A Hf C8B C9B 86.5(4)
C6A Hf C8B C9B 116.0(3)
C10B Hf C8B C9B -36.7(3)
C8A Hf C8B C9B 73.1(4)
C7A Hf C8B C9B 114.2(3)
C1B Hf C8B C7B -45.8(4)
C1A Hf C8B C7B 72.3(4)
C6B Hf C8B C7B 36.1(4)
C9A Hf C8B C7B 176.2(4)
C9B Hf C8B C7B 114.5(5)
C10A Hf C8B C7B -159.0(4)
C6A Hf C8B C7B -129.6(4)
C10B Hf C8B C7B 77.7(4)
C8A Hf C8B C7B -172.5(3)
C7A Hf C8B C7B -131.4(4)
C7B C8B C9B C10B -0.2(6)
Hf C8B C9B C10B 66.7(4)
C7B C8B C9B Hf -66.9(4)
C1B Hf C9B C10B -88.2(4)
C1A Hf C9B C10B 35.1(4)
C8B Hf C9B C10B -114.8(5)
C6B Hf C9B C10B -37.9(4)
C9A Hf C9B C10B 125.8(4)
C7B Hf C9B C10B -77.3(4)
C10A Hf C9B C10B 158.3(4)
C6A Hf C9B C10B 175.6(4)
C8A Hf C9B C10B 118.2(4)
C7A Hf C9B C10B 151.8(4)
C1B Hf C9B C8B 26.5(4)
C1A Hf C9B C8B 149.8(3)
C6B Hf C9B C8B 76.9(4)
C9A Hf C9B C8B -119.5(4)
C7B Hf C9B C8B 37.5(3)
C10A Hf C9B C8B -86.9(4)
C6A Hf C9B C8B -69.7(4)
C10B Hf C9B C8B 114.8(5)
C8A Hf C9B C8B -127.1(4)
C7A Hf C9B C8B -93.4(4)
C8B C9B C10B C6B -0.6(6)
Hf C9B C10B C6B 65.3(4)
C8B C9B C10B Hf -65.9(4)
C7B C6B C10B C9B 1.2(7)
Hf C6B C10B C9B -65.9(4)
C7B C6B C10B Hf 67.1(4)
C1B Hf C10B C9B 117.0(4)
C1A Hf C10B C9B -146.3(4)
C8B Hf C10B C9B 37.6(3)
C6B Hf C10B C9B 115.0(5)
C9A Hf C10B C9B -55.9(4)
C7B Hf C10B C9B 78.7(4)
C10A Hf C10B C9B -22.5(4)
C6A Hf C10B C9B -6.4(5)
C8A Hf C10B C9B -80.8(4)
C7A Hf C10B C9B -61.2(6)
C1B Hf C10B C6B 2.0(4)
C1A Hf C10B C6B 98.7(4)
C8B Hf C10B C6B -77.4(4)
C9A Hf C10B C6B -170.9(4)
C7B Hf C10B C6B -36.3(4)
C9B Hf C10B C6B -115.0(5)
C10A Hf C10B C6B -137.5(4)
C6A Hf C10B C6B -121.4(4)
C8A Hf C10B C6B 164.2(4)
C7A Hf C10B C6B -176.2(5)
